data_1558993
loop_
_publ_author_name
'Artem&#x2019;ev, Alexander V.'
'Davydova, Maria P.'
'Berezin, Alexey S.'
'Samsonenko, Denis G.'

_publ_section_title
;
 Synthesis and Thermochromic Luminescence of Ag(I) Complexes Based on
 4,6-Bis(diphenylphosphino)-Pyrimidine
;
_journal_issue 9
_journal_name_full Inorganics
_journal_page_first 46
_journal_paper_doi 10.3390/inorganics8090046
_journal_volume 8
_journal_year 2020
_chemical_formula_sum 'C62 H53 Ag2 N9 O6 P4'
_chemical_formula_weight 1359.75
_space_group_crystal_system monoclinic
_space_group_IT_number 14
_space_group_name_Hall '-P 2yn'
_space_group_name_H-M_alt 'P 1 21/n 1'
_atom_sites_solution_hydrogens geom
_atom_sites_solution_primary dual
_atom_sites_solution_secondary difmap
_audit_creation_method SHELXL-2018/3
_cell_angle_alpha 90
_cell_angle_beta 90.534(2)
_cell_angle_gamma 90
_cell_formula_units_Z 2
_cell_length_a 9.2947(2)
_cell_length_b 18.5982(5)
_cell_length_c 18.3144(4)
_cell_measurement_reflns_used 6311
_cell_measurement_temperature 140(2)
_cell_measurement_theta_max 28.15
_cell_measurement_theta_min 2.18
_cell_volume 3165.78(13)
_computing_cell_refinement 'CrysAlisPro 1.171.40.67a (Rigaku OD, 2019)'
_computing_data_collection 'CrysAlisPro 1.171.40.67a (Rigaku OD, 2019)'
_computing_data_reduction 'CrysAlisPro 1.171.40.67a (Rigaku OD, 2019)'
_computing_molecular_graphics 'ShelXle (H\"ubschle, 2011)'
_computing_publication_material 'CIFTAB (Sheldrick, 2015)'
_computing_structure_refinement 'SHELXL-2018 (Sheldrick, 2015)'
_computing_structure_solution 'SHELXT-2018 (Sheldrick, 2015)'
_diffrn_ambient_temperature 140(2)
_diffrn_detector 'CCD plate'
_diffrn_detector_area_resol_mean 10.6
_diffrn_detector_type AtlasS2
_diffrn_measured_fraction_theta_full 0.996
_diffrn_measured_fraction_theta_max 0.831
_diffrn_measurement_device 'four-circle diffractometer'
_diffrn_measurement_device_type 'New Xcalibur, AtlasS2'
_diffrn_measurement_method '\w scans'
_diffrn_radiation_monochromator graphite
_diffrn_radiation_probe x-ray
_diffrn_radiation_source 'fine-focus sealed tube'
_diffrn_radiation_type MoK\a
_diffrn_radiation_wavelength 0.71073
_diffrn_reflns_av_R_equivalents 0.0179
_diffrn_reflns_av_unetI/netI 0.0312
_diffrn_reflns_Laue_measured_fraction_full 0.996
_diffrn_reflns_Laue_measured_fraction_max 0.831
_diffrn_reflns_limit_h_max 12
_diffrn_reflns_limit_h_min -9
_diffrn_reflns_limit_k_max 18
_diffrn_reflns_limit_k_min -24
_diffrn_reflns_limit_l_max 24
_diffrn_reflns_limit_l_min -23
_diffrn_reflns_number 14090
_diffrn_reflns_point_group_measured_fraction_full 0.996
_diffrn_reflns_point_group_measured_fraction_max 0.831
_diffrn_reflns_theta_full 25.500
_diffrn_reflns_theta_max 28.679
_diffrn_reflns_theta_min 2.224
_diffrn_source 'sealed X-ray tube'
_exptl_absorpt_coefficient_mu 0.776
_exptl_absorpt_correction_T_max 1.00000
_exptl_absorpt_correction_T_min 0.99338
_exptl_absorpt_correction_type multi-scan
_exptl_absorpt_process_details
;
CrysAlisPro 1.171.40.67a (Rigaku Oxford Diffraction, 2019)
Empirical absorption correction using spherical harmonics,
implemented in SCALE3 ABSPACK scaling algorithm.
;
_exptl_crystal_colour colorless
_exptl_crystal_density_diffrn 1.426
_exptl_crystal_description block
_exptl_crystal_F_000 1380
_exptl_crystal_size_max 0.21
_exptl_crystal_size_mid 0.12
_exptl_crystal_size_min 0.09
_refine_diff_density_max 1.781
_refine_diff_density_min -2.299
_refine_diff_density_rms 0.110
_refine_ls_extinction_method none
_refine_ls_goodness_of_fit_ref 1.064
_refine_ls_hydrogen_treatment constr
_refine_ls_matrix_type full
_refine_ls_number_parameters 565
_refine_ls_number_reflns 6793
_refine_ls_number_restraints 937
_refine_ls_restrained_S_all 1.056
_refine_ls_R_factor_all 0.0805
_refine_ls_R_factor_gt 0.0634
_refine_ls_shift/su_max 0.001
_refine_ls_shift/su_mean 0.000
_refine_ls_structure_factor_coef Fsqd
_refine_ls_weighting_details 'w=1/[\s^2^(Fo^2^)+(0.0884P)^2^+9.3923P] where P=(Fo^2^+2Fc^2^)/3'
_refine_ls_weighting_scheme calc
_refine_ls_wR_factor_gt 0.1687
_refine_ls_wR_factor_ref 0.1797
_reflns_Friedel_coverage 0.000
_reflns_number_gt 5449
_reflns_number_total 6793
_reflns_threshold_expression 'I > 2\s(I)'
_cod_data_source_file 1.cif
_cod_data_source_block md379
_cod_original_sg_symbol_H-M 'P 21/n'
_cod_database_code 1558993
_shelx_shelxl_version_number 2018/3
_shelx_space_group_comment
;
The symmetry employed for this shelxl refinement is uniquely defined
by the following loop, which should always be used as a source of
symmetry information in preference to the above space-group names.
They are only intended as comments.
;
_shelx_estimated_absorpt_t_min 0.854
_shelx_estimated_absorpt_t_max 0.933

loop_
_space_group_symop_operation_xyz
'x, y, z'
'-x+1/2, y+1/2, -z+1/2'
'-x, -y, -z'
'x-1/2, -y-1/2, z-1/2'

loop_
_atom_site_label
_atom_site_type_symbol
_atom_site_fract_x
_atom_site_fract_y
_atom_site_fract_z
_atom_site_U_iso_or_equiv
_atom_site_adp_type
_atom_site_occupancy
_atom_site_site_symmetry_order
_atom_site_calc_flag
_atom_site_refinement_flags_posn
_atom_site_refinement_flags_adp
_atom_site_refinement_flags_occupancy
_atom_site_disorder_assembly
_atom_site_disorder_group
Ag1 Ag 0.48869(5) 0.37112(2) 0.68162(2) 0.05092(17) Uani 1 1 d D . . . .
P1 P 0.47102(11) 0.50064(7) 0.69215(6) 0.0315(3) Uani 1 1 d . . . . .
P2 P 0.48395(11) 0.68134(6) 0.43994(6) 0.0301(3) Uani 1 1 d D . . . .
C1 C 0.5537(4) 0.5441(2) 0.6124(2) 0.0258(8) Uani 1 1 d . . . . .
C2 C 0.4839(4) 0.5923(2) 0.5671(2) 0.0240(8) Uani 1 1 d . . . . .
H2 H 0.387684 0.606842 0.576031 0.029 Uiso 1 1 calc R U . . .
C3 C 0.5593(4) 0.6186(2) 0.5081(2) 0.0261(8) Uani 1 1 d . . . . .
C4 C 0.7502(5) 0.5504(3) 0.5405(3) 0.0424(12) Uani 1 1 d . . . . .
H4 H 0.845446 0.534963 0.530687 0.051 Uiso 1 1 calc R U . . .
N1 N 0.6887(4) 0.5221(2) 0.5992(2) 0.0374(9) Uani 1 1 d . . . . .
N2 N 0.6942(4) 0.5978(2) 0.4941(2) 0.0353(8) Uani 1 1 d . . . . .
C11 C 0.2921(5) 0.5392(3) 0.6919(2) 0.0376(10) Uani 1 1 d . U . . .
C12 C 0.1774(5) 0.4962(4) 0.6700(3) 0.0545(14) Uani 1 1 d . U . . .
H12 H 0.193323 0.447267 0.657489 0.065 Uiso 1 1 calc R U . . .
C13 C 0.0410(6) 0.5243(5) 0.6666(4) 0.0720(18) Uani 1 1 d . U . . .
H13 H -0.037118 0.494738 0.651304 0.086 Uiso 1 1 calc R U . . .
C14 C 0.0171(6) 0.5932(5) 0.6846(4) 0.0719(18) Uani 1 1 d . U . . .
H14 H -0.078266 0.611495 0.682589 0.086 Uiso 1 1 calc R U . . .
C15 C 0.1286(6) 0.6382(4) 0.7061(3) 0.0679(17) Uani 1 1 d . U . . .
H15 H 0.111051 0.687179 0.717573 0.081 Uiso 1 1 calc R U . . .
C16 C 0.2669(6) 0.6098(4) 0.7104(3) 0.0536(13) Uani 1 1 d . U . . .
H16 H 0.344479 0.639314 0.726205 0.064 Uiso 1 1 calc R U . . .
C21 C 0.5639(5) 0.5415(3) 0.7695(3) 0.0412(11) Uani 1 1 d . U . . .
C22 C 0.5408(7) 0.5104(4) 0.8371(3) 0.0599(15) Uani 1 1 d . U . . .
H22 H 0.481786 0.469002 0.841776 0.072 Uiso 1 1 calc R U . . .
C23 C 0.6078(8) 0.5421(5) 0.8992(3) 0.0775(19) Uani 1 1 d . U . . .
H23 H 0.591482 0.522479 0.946362 0.093 Uiso 1 1 calc R U . . .
C24 C 0.6967(9) 0.6012(5) 0.8916(4) 0.086(2) Uani 1 1 d . U . . .
H24 H 0.742864 0.621398 0.933350 0.103 Uiso 1 1 calc R U . . .
C25 C 0.7176(9) 0.6301(5) 0.8258(4) 0.087(2) Uani 1 1 d . U . . .
H25 H 0.779456 0.670472 0.821227 0.104 Uiso 1 1 calc R U . . .
C26 C 0.6512(7) 0.6023(4) 0.7643(4) 0.0615(15) Uani 1 1 d . U . . .
H26 H 0.664894 0.624699 0.718238 0.074 Uiso 1 1 calc R U . . .
C31 C 0.3058(7) 0.6998(8) 0.4779(8) 0.0400(19) Uani 0.665(11) 1 d D U P A 1
C32 C 0.1948(7) 0.6532(5) 0.4573(5) 0.0463(19) Uani 0.665(11) 1 d D U P A 1
H32 H 0.212668 0.616646 0.422323 0.056 Uiso 0.665(11) 1 calc R U P A 1
C33 C 0.0585(7) 0.6597(4) 0.4873(5) 0.0544(19) Uani 0.665(11) 1 d D U P A 1
H33 H -0.015986 0.627563 0.472851 0.065 Uiso 0.665(11) 1 calc R U P A 1
C34 C 0.0310(8) 0.7130(4) 0.5384(6) 0.055(2) Uani 0.665(11) 1 d D U P A 1
H34 H -0.062696 0.718191 0.558094 0.066 Uiso 0.665(11) 1 calc R U P A 1
C35 C 0.1411(8) 0.7587(5) 0.5607(6) 0.054(2) Uani 0.665(11) 1 d D U P A 1
H35 H 0.122998 0.795132 0.595790 0.065 Uiso 0.665(11) 1 calc R U P A 1
C36 C 0.2783(9) 0.7512(7) 0.5314(7) 0.049(2) Uani 0.665(11) 1 d D U P A 1
H36 H 0.354004 0.781547 0.548148 0.059 Uiso 0.665(11) 1 calc R U P A 1
C31' C 0.2967(10) 0.6930(18) 0.4649(17) 0.044(3) Uani 0.335(11) 1 d D U P A 2
C32' C 0.1958(17) 0.6555(10) 0.4241(11) 0.047(3) Uani 0.335(11) 1 d D U P A 2
H32' H 0.225774 0.624961 0.385541 0.056 Uiso 0.335(11) 1 calc R U P A 2
C33' C 0.0568(17) 0.6622(9) 0.4391(10) 0.054(3) Uani 0.335(11) 1 d D U P A 2
H33' H -0.012528 0.635583 0.411984 0.064 Uiso 0.335(11) 1 calc R U P A 2
C34' C 0.0130(14) 0.7081(9) 0.4941(11) 0.053(3) Uani 0.335(11) 1 d D U P A 2
H34' H -0.086018 0.710690 0.506352 0.064 Uiso 0.335(11) 1 calc R U P A 2
C35' C 0.1121(15) 0.7501(10) 0.5315(10) 0.051(2) Uani 0.335(11) 1 d D U P A 2
H35' H 0.081379 0.781804 0.568963 0.061 Uiso 0.335(11) 1 calc R U P A 2
C36' C 0.2568(16) 0.7456(15) 0.5140(13) 0.046(3) Uani 0.335(11) 1 d D U P A 2
H36' H 0.325702 0.777436 0.534851 0.055 Uiso 0.335(11) 1 calc R U P A 2
C41 C 0.5823(15) 0.7639(5) 0.4545(5) 0.0298(16) Uani 0.766(11) 1 d D U P A 1
C42 C 0.5834(8) 0.8111(3) 0.3955(4) 0.0358(14) Uani 0.766(11) 1 d D U P A 1
H42 H 0.536734 0.798612 0.350910 0.043 Uiso 0.766(11) 1 calc R U P A 1
C43 C 0.6532(9) 0.8764(3) 0.4025(3) 0.0438(16) Uani 0.766(11) 1 d D U P A 1
H43 H 0.653644 0.909148 0.362740 0.053 Uiso 0.766(11) 1 calc R U P A 1
C44 C 0.7226(9) 0.8943(4) 0.4673(4) 0.0476(16) Uani 0.766(11) 1 d D U P A 1
H44 H 0.770645 0.939202 0.471601 0.057 Uiso 0.766(11) 1 calc R U P A 1
C45 C 0.7225(9) 0.8471(4) 0.5260(4) 0.0433(16) Uani 0.766(11) 1 d D U P A 1
H45 H 0.771136 0.859213 0.570160 0.052 Uiso 0.766(11) 1 calc R U P A 1
C46 C 0.6507(14) 0.7821(5) 0.5194(4) 0.0373(15) Uani 0.766(11) 1 d D U P A 1
H46 H 0.648361 0.749895 0.559616 0.045 Uiso 0.766(11) 1 calc R U P A 1
C41' C 0.596(6) 0.760(2) 0.4613(14) 0.034(3) Uani 0.234(11) 1 d D U P A 2
C42' C 0.642(3) 0.8048(11) 0.4051(12) 0.038(3) Uani 0.234(11) 1 d D U P A 2
H42' H 0.611385 0.794628 0.356552 0.046 Uiso 0.234(11) 1 calc R U P A 2
C43' C 0.731(3) 0.8638(10) 0.4174(10) 0.042(3) Uani 0.234(11) 1 d D U P A 2
H43' H 0.754963 0.895761 0.378965 0.051 Uiso 0.234(11) 1 calc R U P A 2
C44' C 0.782(3) 0.8741(10) 0.4878(10) 0.044(3) Uani 0.234(11) 1 d D U P A 2
H44' H 0.845720 0.912825 0.497782 0.053 Uiso 0.234(11) 1 calc R U P A 2
C45' C 0.741(3) 0.8288(12) 0.5439(11) 0.043(3) Uani 0.234(11) 1 d D U P A 2
H45' H 0.777274 0.837295 0.591833 0.052 Uiso 0.234(11) 1 calc R U P A 2
C46' C 0.649(5) 0.7713(18) 0.5317(13) 0.037(3) Uani 0.234(11) 1 d D U P A 2
H46' H 0.622364 0.740270 0.570587 0.045 Uiso 0.234(11) 1 calc R U P A 2
O1N O 0.5467(11) 0.2813(5) 0.7608(6) 0.085(3) Uani 0.547(6) 1 d D U P B 1
O2N O 0.7179(11) 0.3537(5) 0.7769(6) 0.091(2) Uani 0.547(6) 1 d D U P B 1
O3N O 0.7312(10) 0.2460(4) 0.8214(5) 0.068(2) Uani 0.547(6) 1 d D U P B 1
N1N N 0.6691(12) 0.2922(5) 0.7848(7) 0.074(2) Uani 0.547(6) 1 d D U P B 1
O1N' O 0.6027(12) 0.2933(7) 0.7767(7) 0.077(2) Uani 0.453(6) 1 d D U P B 2
O2N' O 0.7776(10) 0.3415(5) 0.7213(5) 0.067(2) Uani 0.453(6) 1 d D U P B 2
O3N' O 0.8188(12) 0.2623(6) 0.8036(6) 0.079(2) Uani 0.453(6) 1 d D U P B 2
N1N' N 0.7332(10) 0.2958(7) 0.7645(7) 0.072(2) Uani 0.453(6) 1 d D U P B 2
N1A N 0.2447(10) 0.3215(7) 0.7062(7) 0.066(3) Uani 0.547(6) 1 d D U P B 1
C1A C 0.1578(11) 0.2856(5) 0.6878(6) 0.059(2) Uani 0.547(6) 1 d D U P B 1
C2A C 0.0491(12) 0.2394(6) 0.6580(7) 0.067(3) Uani 0.547(6) 1 d D U P B 1
H2AA H -0.019975 0.227063 0.696122 0.100 Uiso 0.547(6) 1 calc R U P B 1
H2AB H 0.093871 0.195315 0.639581 0.100 Uiso 0.547(6) 1 calc R U P B 1
H2AC H -0.000947 0.264030 0.617898 0.100 Uiso 0.547(6) 1 calc R U P B 1
N1A' N 0.2759(12) 0.3152(9) 0.7347(9) 0.062(3) Uani 0.453(6) 1 d D U P B 2
C1A' C 0.1669(13) 0.3056(8) 0.7483(10) 0.071(3) Uani 0.453(6) 1 d D U P B 2
C2A' C 0.0254(15) 0.2910(10) 0.7720(11) 0.086(3) Uani 0.453(6) 1 d D U P B 2
H2AD H -0.020701 0.256842 0.738420 0.129 Uiso 0.453(6) 1 calc R U P B 2
H2AE H -0.030163 0.335748 0.772897 0.129 Uiso 0.453(6) 1 calc R U P B 2
H2AF H 0.028994 0.270225 0.821207 0.129 Uiso 0.453(6) 1 calc R U P B 2
N2A N 0.2172(12) 0.4261(5) 0.9108(6) 0.057(2) Uani 0.5 1 d D U P C 1
C21A C 0.1171(14) 0.4350(7) 0.8838(6) 0.061(3) Uani 0.5 1 d D U P C 1
C22A C -0.0082(16) 0.4351(10) 0.8391(8) 0.088(4) Uani 0.5 1 d D U P C 1
H22A H -0.071211 0.474695 0.853773 0.132 Uiso 0.5 1 calc R U P C 1
H22B H -0.059082 0.389334 0.844695 0.132 Uiso 0.5 1 calc R U P C 1
H22C H 0.019213 0.441408 0.787966 0.132 Uiso 0.5 1 calc R U P C 1

loop_
_atom_site_aniso_label
_atom_site_aniso_U_11
_atom_site_aniso_U_22
_atom_site_aniso_U_33
_atom_site_aniso_U_23
_atom_site_aniso_U_13
_atom_site_aniso_U_12
Ag1 0.0730(3) 0.0441(3) 0.0355(2) 0.01205(16) -0.01164(19) -0.0244(2)
P1 0.0272(5) 0.0403(6) 0.0268(5) 0.0084(5) -0.0049(4) -0.0096(5)
P2 0.0237(5) 0.0307(5) 0.0358(6) 0.0116(4) -0.0003(4) -0.0030(4)
C1 0.0226(18) 0.0272(19) 0.0276(19) 0.0002(16) 0.0006(15) -0.0035(16)
C2 0.0201(17) 0.0225(18) 0.030(2) -0.0001(15) 0.0040(15) 0.0002(15)
C3 0.0212(18) 0.0243(19) 0.033(2) 0.0030(16) 0.0000(15) -0.0009(15)
C4 0.021(2) 0.049(3) 0.057(3) 0.015(2) 0.0089(19) 0.012(2)
N1 0.0241(17) 0.041(2) 0.047(2) 0.0161(18) -0.0011(16) 0.0031(16)
N2 0.0258(17) 0.039(2) 0.041(2) 0.0103(17) 0.0082(15) 0.0055(16)
C11 0.0259(19) 0.066(3) 0.0205(19) 0.006(2) 0.0019(15) -0.010(2)
C12 0.032(2) 0.076(4) 0.055(3) 0.017(3) -0.010(2) -0.017(2)
C13 0.029(2) 0.110(5) 0.077(4) 0.015(4) -0.005(3) -0.013(3)
C14 0.026(2) 0.131(5) 0.059(3) -0.004(4) 0.004(2) 0.012(3)
C15 0.045(3) 0.113(5) 0.045(3) -0.029(3) 0.001(2) 0.022(3)
C16 0.037(2) 0.085(4) 0.038(3) -0.019(3) -0.007(2) 0.006(3)
C21 0.032(2) 0.059(3) 0.033(2) 0.000(2) -0.0115(18) 0.001(2)
C22 0.057(3) 0.086(4) 0.036(3) 0.006(3) -0.012(2) 0.007(3)
C23 0.084(4) 0.111(5) 0.037(3) 0.003(3) -0.018(3) 0.023(4)
C24 0.083(4) 0.107(5) 0.065(4) -0.019(4) -0.038(3) -0.004(4)
C25 0.082(4) 0.106(5) 0.071(4) -0.021(4) -0.035(4) -0.024(4)
C26 0.053(3) 0.075(4) 0.056(3) -0.011(3) -0.018(3) -0.021(3)
C31 0.019(3) 0.038(4) 0.063(5) 0.026(3) 0.000(3) 0.003(3)
C32 0.026(3) 0.049(3) 0.064(5) 0.020(4) -0.001(3) 0.001(3)
C33 0.029(3) 0.058(4) 0.076(5) 0.021(4) 0.006(3) -0.001(3)
C34 0.030(3) 0.059(4) 0.077(5) 0.020(4) 0.014(4) 0.012(3)
C35 0.036(4) 0.054(4) 0.074(5) 0.015(4) 0.011(4) 0.014(3)
C36 0.030(3) 0.048(4) 0.069(5) 0.016(4) 0.007(3) 0.009(3)
C31' 0.023(4) 0.042(5) 0.068(6) 0.024(5) 0.000(4) 0.005(4)
C32' 0.023(4) 0.047(4) 0.070(6) 0.022(5) -0.003(5) -0.001(4)
C33' 0.032(4) 0.055(5) 0.074(6) 0.017(5) -0.001(5) -0.004(4)
C34' 0.029(4) 0.053(5) 0.078(5) 0.018(5) 0.005(5) 0.004(4)
C35' 0.027(4) 0.051(4) 0.075(5) 0.016(5) 0.001(4) 0.011(4)
C36' 0.022(4) 0.046(5) 0.070(6) 0.021(5) 0.000(4) 0.006(4)
C41 0.030(3) 0.023(3) 0.037(3) 0.004(2) 0.007(2) 0.002(3)
C42 0.040(3) 0.029(3) 0.038(3) 0.007(2) 0.003(3) -0.002(3)
C43 0.058(4) 0.030(3) 0.044(3) 0.005(2) 0.005(3) -0.007(3)
C44 0.059(4) 0.030(3) 0.053(4) 0.001(3) 0.002(3) -0.010(3)
C45 0.053(3) 0.031(3) 0.045(3) 0.000(3) -0.002(3) -0.007(3)
C46 0.041(3) 0.029(3) 0.042(3) 0.009(3) 0.004(3) -0.002(3)
C41' 0.038(5) 0.025(5) 0.039(5) 0.007(4) 0.009(5) -0.002(5)
C42' 0.045(5) 0.029(4) 0.041(5) 0.004(4) 0.006(5) -0.003(5)
C43' 0.054(5) 0.028(5) 0.045(5) 0.006(4) 0.007(5) -0.011(5)
C44' 0.058(5) 0.027(5) 0.047(5) 0.001(4) 0.005(5) -0.009(5)
C45' 0.055(5) 0.029(5) 0.047(5) 0.008(5) 0.005(5) -0.005(5)
C46' 0.042(5) 0.028(5) 0.042(5) 0.007(5) 0.006(5) -0.004(5)
O1N 0.099(6) 0.081(5) 0.075(5) 0.028(4) -0.038(4) -0.021(5)
O2N 0.104(5) 0.079(4) 0.090(4) 0.012(4) -0.034(4) -0.005(4)
O3N 0.080(5) 0.065(4) 0.059(4) 0.014(3) -0.025(4) 0.003(4)
N1N 0.086(5) 0.072(4) 0.063(4) 0.016(3) -0.033(4) -0.009(4)
O1N' 0.090(6) 0.074(4) 0.066(4) 0.024(4) -0.029(5) -0.013(5)
O2N' 0.077(5) 0.068(4) 0.055(4) 0.012(4) -0.025(4) 0.007(4)
O3N' 0.093(6) 0.074(5) 0.071(5) 0.015(4) -0.035(4) 0.016(5)
N1N' 0.087(5) 0.064(4) 0.065(4) 0.007(4) -0.035(4) 0.004(4)
N1A 0.081(5) 0.044(4) 0.072(6) 0.016(5) 0.034(5) -0.003(4)
C1A 0.065(4) 0.039(4) 0.073(5) 0.022(4) 0.028(4) 0.006(4)
C2A 0.057(6) 0.062(6) 0.081(7) 0.023(5) -0.007(5) 0.007(5)
N1A' 0.079(6) 0.041(5) 0.067(7) 0.023(5) 0.035(5) 0.000(5)
C1A' 0.077(5) 0.051(5) 0.086(6) 0.016(5) 0.030(5) 0.003(5)
C2A' 0.083(7) 0.070(6) 0.105(7) 0.010(6) 0.028(6) 0.002(6)
N2A 0.080(7) 0.025(4) 0.067(6) 0.008(4) 0.010(5) -0.007(4)
C21A 0.088(7) 0.051(5) 0.046(5) 0.024(4) 0.009(5) -0.035(6)
C22A 0.100(9) 0.100(8) 0.063(7) 0.030(7) 0.016(6) -0.033(7)

loop_
_atom_type_symbol
_atom_type_description
_atom_type_scat_dispersion_real
_atom_type_scat_dispersion_imag
_atom_type_scat_source
C C 0.0033 0.0016 'International Tables Vol C Tables 4.2.6.8 and 6.1.1.4'
H H 0.0000 0.0000 'International Tables Vol C Tables 4.2.6.8 and 6.1.1.4'
N N 0.0061 0.0033 'International Tables Vol C Tables 4.2.6.8 and 6.1.1.4'
O O 0.0106 0.0060 'International Tables Vol C Tables 4.2.6.8 and 6.1.1.4'
P P 0.1023 0.0942 'International Tables Vol C Tables 4.2.6.8 and 6.1.1.4'
Ag Ag -0.8971 1.1015 'International Tables Vol C Tables 4.2.6.8 and 6.1.1.4'

loop_
_geom_angle_atom_site_label_1
_geom_angle_atom_site_label_2
_geom_angle_atom_site_label_3
_geom_angle
_geom_angle_site_symmetry_1
_geom_angle_site_symmetry_3
_geom_angle_publ_flag
P1 Ag1 P2 118.48(4) . 3_666 ?
P1 Ag1 O1N' 123.4(4) . . ?
P1 Ag1 N1A 107.0(3) . . ?
P1 Ag1 N1A' 109.6(4) . . ?
P2 Ag1 O1N' 110.9(3) 3_666 . ?
P2 Ag1 N1A 96.8(3) 3_666 . ?
O1N Ag1 P1 134.1(3) . . ?
O1N Ag1 P2 105.2(3) . 3_666 ?
O1N Ag1 N1A 79.8(4) . . ?
N1A' Ag1 P2 106.5(4) . 3_666 ?
N1A' Ag1 O1N' 79.4(4) . . ?
C1 P1 Ag1 110.11(14) . . ?
C11 P1 Ag1 117.14(17) . . ?
C11 P1 C1 102.35(19) . . ?
C11 P1 C21 105.5(2) . . ?
C21 P1 Ag1 116.45(18) . . ?
C21 P1 C1 103.6(2) . . ?
C3 P2 Ag1 108.80(14) . 3_666 ?
C31 P2 Ag1 121.4(4) . 3_666 ?
C31 P2 C3 101.6(6) . . ?
C31' P2 C3 105.3(13) . . ?
C31' P2 C41' 113(2) . . ?
C41 P2 Ag1 114.6(4) . 3_666 ?
C41 P2 C3 104.5(3) . . ?
C41 P2 C31 104.1(6) . . ?
C41' P2 C3 98.6(13) . . ?
C2 C1 P1 124.4(3) . . ?
N1 C1 P1 113.9(3) . . ?
N1 C1 C2 121.6(4) . . ?
C1 C2 H2 121.3 . . ?
C1 C2 C3 117.4(4) . . ?
C3 C2 H2 121.3 . . ?
C2 C3 P2 124.1(3) . . ?
N2 C3 P2 113.8(3) . . ?
N2 C3 C2 122.0(4) . . ?
N1 C4 H4 116.2 . . ?
N2 C4 H4 116.2 . . ?
N2 C4 N1 127.7(4) . . ?
C4 N1 C1 115.7(4) . . ?
C4 N2 C3 115.5(4) . . ?
C12 C11 P1 118.4(5) . . ?
C16 C11 P1 122.4(4) . . ?
C16 C11 C12 119.2(5) . . ?
C11 C12 H12 120.0 . . ?
C13 C12 C11 120.1(7) . . ?
C13 C12 H12 120.0 . . ?
C12 C13 H13 119.8 . . ?
C14 C13 C12 120.5(6) . . ?
C14 C13 H13 119.8 . . ?
C13 C14 H14 119.3 . . ?
C13 C14 C15 121.4(6) . . ?
C15 C14 H14 119.3 . . ?
C14 C15 H15 120.8 . . ?
C14 C15 C16 118.3(7) . . ?
C16 C15 H15 120.8 . . ?
C11 C16 C15 120.5(6) . . ?
C11 C16 H16 119.7 . . ?
C15 C16 H16 119.7 . . ?
C22 C21 P1 116.5(4) . . ?
C22 C21 C26 119.6(5) . . ?
C26 C21 P1 123.9(4) . . ?
C21 C22 H22 120.9 . . ?
C21 C22 C23 118.3(7) . . ?
C23 C22 H22 120.9 . . ?
C22 C23 H23 119.8 . . ?
C24 C23 C22 120.4(7) . . ?
C24 C23 H23 119.8 . . ?
C23 C24 H24 119.9 . . ?
C25 C24 C23 120.2(6) . . ?
C25 C24 H24 119.9 . . ?
C24 C25 H25 119.4 . . ?
C24 C25 C26 121.3(8) . . ?
C26 C25 H25 119.4 . . ?
C21 C26 H26 119.9 . . ?
C25 C26 C21 120.2(7) . . ?
C25 C26 H26 119.9 . . ?
C32 C31 P2 116.7(6) . . ?
C36 C31 P2 124.5(6) . . ?
C36 C31 C32 118.4(6) . . ?
C31 C32 H32 119.6 . . ?
C33 C32 C31 120.9(7) . . ?
C33 C32 H32 119.6 . . ?
C32 C33 H33 119.9 . . ?
C34 C33 C32 120.1(7) . . ?
C34 C33 H33 119.9 . . ?
C33 C34 H34 120.2 . . ?
C35 C34 C33 119.7(6) . . ?
C35 C34 H34 120.2 . . ?
C34 C35 H35 120.0 . . ?
C34 C35 C36 120.0(7) . . ?
C36 C35 H35 120.0 . . ?
C31 C36 H36 119.6 . . ?
C35 C36 C31 120.8(7) . . ?
C35 C36 H36 119.6 . . ?
C32' C31' P2 116.7(11) . . ?
C36' C31' P2 120.8(11) . . ?
C36' C31' C32' 121.6(8) . . ?
C31' C32' H32' 120.1 . . ?
C33' C32' C31' 119.7(14) . . ?
C33' C32' H32' 120.1 . . ?
C32' C33' H33' 119.9 . . ?
C32' C33' C34' 120.2(13) . . ?
C34' C33' H33' 119.9 . . ?
C33' C34' H34' 119.7 . . ?
C33' C34' C35' 120.5(9) . . ?
C35' C34' H34' 119.7 . . ?
C34' C35' H35' 120.2 . . ?
C34' C35' C36' 119.5(12) . . ?
C36' C35' H35' 120.2 . . ?
C31' C36' C35' 117.4(12) . . ?
C31' C36' H36' 121.3 . . ?
C35' C36' H36' 121.3 . . ?
C42 C41 P2 115.4(4) . . ?
C46 C41 P2 124.2(5) . . ?
C46 C41 C42 120.3(5) . . ?
C41 C42 H42 120.4 . . ?
C43 C42 C41 119.3(5) . . ?
C43 C42 H42 120.4 . . ?
C42 C43 H43 119.8 . . ?
C42 C43 C44 120.3(5) . . ?
C44 C43 H43 119.8 . . ?
C43 C44 H44 119.8 . . ?
C43 C44 C45 120.5(5) . . ?
C45 C44 H44 119.8 . . ?
C44 C45 H45 120.4 . . ?
C46 C45 C44 119.2(5) . . ?
C46 C45 H45 120.4 . . ?
C41 C46 C45 120.3(5) . . ?
C41 C46 H46 119.8 . . ?
C45 C46 H46 119.8 . . ?
C42' C41' P2 119.8(13) . . ?
C46' C41' P2 120.8(14) . . ?
C46' C41' C42' 119.0(8) . . ?
C41' C42' H42' 118.7 . . ?
C43' C42' C41' 122.6(14) . . ?
C43' C42' H42' 118.7 . . ?
C42' C43' H43' 121.4 . . ?
C44' C43' C42' 117.3(14) . . ?
C44' C43' H43' 121.4 . . ?
C43' C44' H44' 119.6 . . ?
C45' C44' C43' 120.9(8) . . ?
C45' C44' H44' 119.6 . . ?
C44' C45' H45' 119.2 . . ?
C44' C45' C46' 121.5(15) . . ?
C46' C45' H45' 119.3 . . ?
C41' C46' H46' 120.7 . . ?
C45' C46' C41' 118.6(15) . . ?
C45' C46' H46' 120.7 . . ?
N1N O1N Ag1 108.7(6) . . ?
O1N N1N O2N 116.6(6) . . ?
O3N N1N O1N 120.5(7) . . ?
O3N N1N O2N 122.5(6) . . ?
N1N' O1N' Ag1 105.2(6) . . ?
O2N' N1N' O1N' 118.4(7) . . ?
O3N' N1N' O1N' 120.3(7) . . ?
O3N' N1N' O2N' 120.1(7) . . ?
C1A N1A Ag1 146.9(12) . . ?
N1A C1A C2A 175.3(14) . . ?
C1A C2A H2AA 109.5 . . ?
C1A C2A H2AB 109.5 . . ?
C1A C2A H2AC 109.5 . . ?
H2AA C2A H2AB 109.5 . . ?
H2AA C2A H2AC 109.5 . . ?
H2AB C2A H2AC 109.5 . . ?
C1A' N1A' Ag1 160.7(14) . . ?
N1A' C1A' C2A' 176(2) . . ?
C1A' C2A' H2AD 109.5 . . ?
C1A' C2A' H2AE 109.5 . . ?
C1A' C2A' H2AF 109.5 . . ?
H2AD C2A' H2AE 109.5 . . ?
H2AD C2A' H2AF 109.5 . . ?
H2AE C2A' H2AF 109.5 . . ?
N2A C21A C22A 168.7(18) . . ?
C21A C22A H22A 109.5 . . ?
C21A C22A H22B 109.5 . . ?
C21A C22A H22C 109.5 . . ?
H22A C22A H22B 109.5 . . ?
H22A C22A H22C 109.5 . . ?
H22B C22A H22C 109.5 . . ?

loop_
_geom_bond_atom_site_label_1
_geom_bond_atom_site_label_2
_geom_bond_distance
_geom_bond_site_symmetry_2
_geom_bond_publ_flag
Ag1 P1 2.4224(13) . ?
Ag1 P2 2.4461(13) 3_666 ?
Ag1 O1N 2.273(9) . ?
Ag1 O1N' 2.493(11) . ?
Ag1 N1A 2.493(8) . ?
Ag1 N1A' 2.444(8) . ?
P1 C1 1.844(4) . ?
P1 C11 1.811(5) . ?
P1 C21 1.818(5) . ?
P2 C3 1.842(4) . ?
P2 C31 1.834(5) . ?
P2 C31' 1.817(7) . ?
P2 C41 1.805(5) . ?
P2 C41' 1.833(8) . ?
C1 C2 1.379(6) . ?
C1 N1 1.344(5) . ?
C2 H2 0.9500 . ?
C2 C3 1.382(6) . ?
C3 N2 1.339(5) . ?
C4 H4 0.9500 . ?
C4 N1 1.331(6) . ?
C4 N2 1.327(6) . ?
C11 C12 1.389(7) . ?
C11 C16 1.377(8) . ?
C12 H12 0.9500 . ?
C12 C13 1.372(9) . ?
C13 H13 0.9500 . ?
C13 C14 1.342(12) . ?
C14 H14 0.9500 . ?
C14 C15 1.386(10) . ?
C15 H15 0.9500 . ?
C15 C16 1.391(8) . ?
C16 H16 0.9500 . ?
C21 C22 1.385(8) . ?
C21 C26 1.396(8) . ?
C22 H22 0.9500 . ?
C22 C23 1.420(9) . ?
C23 H23 0.9500 . ?
C23 C24 1.384(12) . ?
C24 H24 0.9500 . ?
C24 C25 1.336(12) . ?
C25 H25 0.9500 . ?
C25 C26 1.380(8) . ?
C26 H26 0.9500 . ?
C31 C32 1.396(6) . ?
C31 C36 1.395(6) . ?
C32 H32 0.9500 . ?
C32 C33 1.392(6) . ?
C33 H33 0.9500 . ?
C33 C34 1.389(6) . ?
C34 H34 0.9500 . ?
C34 C35 1.389(6) . ?
C35 H35 0.9500 . ?
C35 C36 1.395(6) . ?
C36 H36 0.9500 . ?
C31' C32' 1.382(7) . ?
C31' C36' 1.381(7) . ?
C32' H32' 0.9500 . ?
C32' C33' 1.33(2) . ?
C33' H33' 0.9500 . ?
C33' C34' 1.384(7) . ?
C34' H34' 0.9500 . ?
C34' C35' 1.385(7) . ?
C35' H35' 0.9500 . ?
C35' C36' 1.388(7) . ?
C36' H36' 0.9500 . ?
C41 C42 1.393(6) . ?
C41 C46 1.385(6) . ?
C42 H42 0.9500 . ?
C42 C43 1.382(6) . ?
C43 H43 0.9500 . ?
C43 C44 1.386(6) . ?
C44 H44 0.9500 . ?
C44 C45 1.387(6) . ?
C45 H45 0.9500 . ?
C45 C46 1.385(6) . ?
C46 H46 0.9500 . ?
C41' C42' 1.395(7) . ?
C41' C46' 1.393(7) . ?
C42' H42' 0.9500 . ?
C42' C43' 1.389(7) . ?
C43' H43' 0.9500 . ?
C43' C44' 1.385(7) . ?
C44' H44' 0.9500 . ?
C44' C45' 1.384(7) . ?
C45' H45' 0.9500 . ?
C45' C46' 1.389(8) . ?
C46' H46' 0.9500 . ?
O1N N1N 1.233(7) . ?
O2N N1N 1.239(7) . ?
O3N N1N 1.230(7) . ?
O1N' N1N' 1.237(7) . ?
O2N' N1N' 1.234(7) . ?
O3N' N1N' 1.234(7) . ?
N1A C1A 1.098(11) . ?
C1A C2A 1.431(13) . ?
C2A H2AA 0.9800 . ?
C2A H2AB 0.9800 . ?
C2A H2AC 0.9800 . ?
N1A' C1A' 1.061(12) . ?
C1A' C2A' 1.416(13) . ?
C2A' H2AD 0.9800 . ?
C2A' H2AE 0.9800 . ?
C2A' H2AF 0.9800 . ?
N2A C21A 1.062(11) . ?
C21A C22A 1.417(13) . ?
C22A H22A 0.9800 . ?
C22A H22B 0.9800 . ?
C22A H22C 0.9800 . ?
